data_7005727
loop_
_publ_author_name
'D\'iez, Alvaro'
'Forni\'es, Juan'
'G\'omez, Julio'
'Lalinde, Elena'
'Mart\'in, Antonio'
'Moreno, M. Teresa'
'S\'anchez, Sergio'

_publ_section_title
;
 One-dimensional phosphinite platinum chains based on hydrogen bonding
 interactions and phosphinite tetranuclear platinum(II)-thallium(I)
 complexes.
;
_journal_issue 33
_journal_name_full 'Dalton transactions (Cambridge, England : 2003)'
_journal_page_first 3653
_journal_page_last 3660
_journal_paper_doi 10.1039/b704852a
_journal_year 2007
_chemical_formula_sum 'C42 H41 O3 P3 Pt'
_chemical_formula_weight 881.75
_chemical_name_common s63
_chemical_name_systematic
;
?
;
_space_group_IT_number 61
_symmetry_cell_setting orthorhombic
_symmetry_space_group_name_Hall '-P 2ac 2ab'
_symmetry_space_group_name_H-M 'P b c a'
_atom_sites_solution_hydrogens geom
_atom_sites_solution_primary direct
_atom_sites_solution_secondary difmap
_cell_angle_alpha 90
_cell_angle_beta 90
_cell_angle_gamma 90
_cell_formula_units_Z 8
_cell_length_a 17.1175(4)
_cell_length_b 18.3866(4)
_cell_length_c 24.3578(5)
_cell_measurement_reflns_used 10071
_cell_measurement_temperature 100.0(10)
_cell_volume 7666.2(3)
_computing_cell_refinement 'HKL Scalepack (Otwinowski & Minor 1997)'
_computing_data_collection 'Collect (Bruker AXS BV, 1997-2004)'
_computing_data_reduction 'HKL Denzo and Scalepack (Otwinowski & Minor 1997)'
_computing_structure_refinement 'SHELXL-97 (Sheldrick, 1997)'
_diffrn_ambient_temperature 100.0(10)
_diffrn_detector_area_resol_mean 9
_diffrn_measured_fraction_theta_full 0.995
_diffrn_measured_fraction_theta_max 0.995
_diffrn_measurement_device '95mm CCD camera on \k-goniostat'
_diffrn_measurement_device_type KappaCCD
_diffrn_measurement_method CCD
_diffrn_orient_matrix_type 'by Bruker AXS Collect from scalepack cell'
_diffrn_orient_matrix_UB_11 0.0146858
_diffrn_orient_matrix_UB_12 -0.0119785
_diffrn_orient_matrix_UB_13 0.0386938
_diffrn_orient_matrix_UB_21 0.0443338
_diffrn_orient_matrix_UB_22 -0.0304325
_diffrn_orient_matrix_UB_23 -0.013678
_diffrn_orient_matrix_UB_31 0.0350957
_diffrn_orient_matrix_UB_32 0.0434554
_diffrn_orient_matrix_UB_33 0.001087
_diffrn_radiation_monochromator graphite
_diffrn_radiation_type MoK\a
_diffrn_radiation_wavelength 0.71073
_diffrn_reflns_av_R_equivalents 0.1823
_diffrn_reflns_av_unetI/netI 0.0724
_diffrn_reflns_limit_h_max 21
_diffrn_reflns_limit_h_min -21
_diffrn_reflns_limit_k_max 22
_diffrn_reflns_limit_k_min -22
_diffrn_reflns_limit_l_max 28
_diffrn_reflns_limit_l_min -30
_diffrn_reflns_number 110865
_diffrn_reflns_theta_full 26.02
_diffrn_reflns_theta_max 26.02
_diffrn_reflns_theta_min 4.09
_exptl_absorpt_coefficient_mu 3.823
_exptl_absorpt_correction_T_max 0.8194
_exptl_absorpt_correction_T_min 0.7045
_exptl_absorpt_correction_type multi-scan
_exptl_absorpt_process_details
;
[c.f. r.h. blessing, acta cryst. (1995), a51, 33-38]
;
_exptl_crystal_colour Colourless
_exptl_crystal_density_diffrn 1.528
_exptl_crystal_density_method 'not measured'
_exptl_crystal_description sheet
_exptl_crystal_F_000 3520
_exptl_crystal_size_max 0.1
_exptl_crystal_size_mid 0.05
_exptl_crystal_size_min 0.05
_refine_diff_density_max 1.142
_refine_diff_density_min -1.502
_refine_diff_density_rms 0.176
_refine_ls_extinction_method none
_refine_ls_goodness_of_fit_ref 1.093
_refine_ls_hydrogen_treatment mixed
_refine_ls_matrix_type full
_refine_ls_number_parameters 423
_refine_ls_number_reflns 7514
_refine_ls_number_restraints 0
_refine_ls_restrained_S_all 1.093
_refine_ls_R_factor_all 0.0992
_refine_ls_R_factor_gt 0.0559
_refine_ls_shift/su_max 0.002
_refine_ls_shift/su_mean 0
_refine_ls_structure_factor_coef Fsqd
_refine_ls_weighting_details 'calc w=1/[\s^2^(Fo^2^)+(0.0000P)^2^+58.3521P] where P=(Fo^2^+2Fc^2^)/3'
_refine_ls_weighting_scheme calc
_refine_ls_wR_factor_gt 0.0707
_refine_ls_wR_factor_ref 0.0796
_reflns_number_gt 5251
_reflns_number_total 7514
_reflns_threshold_expression >2sigma(I)
_cod_data_source_file b704852a.txt
_cod_data_source_block complex2
_cod_depositor_comments
;
The following automatic conversions were performed:
'_symmetry_cell_setting' value 'Orthorhombic' changed to 'orthorhombic'
according to '/home/saulius/struct/CIF-dictionaries/cif_core.dic'
dictionary named 'cif_core.dic' version 2.4.1 from 2010-06-29.

Automatic conversion script
Id: cif_fix_enum 1527 2010-12-29 10:47:43Z saulius 
;
_cod_database_code 7005727

loop_
_symmetry_equiv_pos_as_xyz
'x, y, z'
'-x+1/2, -y, z+1/2'
'x+1/2, -y+1/2, -z'
'-x, y+1/2, -z+1/2'
'-x, -y, -z'
'x-1/2, y, -z-1/2'
'-x-1/2, y-1/2, z'
'x, -y-1/2, z-1/2'

loop_
_atom_site_label
_atom_site_type_symbol
_atom_site_fract_x
_atom_site_fract_y
_atom_site_fract_z
_atom_site_U_iso_or_equiv
_atom_site_adp_type
_atom_site_occupancy
_atom_site_symmetry_multiplicity
_atom_site_calc_flag
_atom_site_refinement_flags
_atom_site_disorder_assembly
_atom_site_disorder_group
Pt1 Pt 0.084471(13) 0.218795(13) 0.695714(10) 0.00747(7) Uani 1 1 d . . .
P1 P 0.21911(8) 0.20577(9) 0.69080(7) 0.0089(4) Uani 1 1 d . . .
P2 P 0.08728(10) 0.26833(9) 0.78191(6) 0.0126(4) Uani 1 1 d . . .
P3 P -0.05003(9) 0.22831(9) 0.68932(7) 0.0089(4) Uani 1 1 d . . .
O1 O 0.2652(2) 0.2401(2) 0.73943(18) 0.0118(11) Uani 1 1 d . . .
O2 O 0.1683(3) 0.3036(3) 0.7996(2) 0.0211(12) Uani 1 1 d . . .
O3 O -0.0891(3) 0.2328(2) 0.74773(17) 0.0137(10) Uani 1 1 d . . .
C1 C -0.1009(3) 0.1552(4) 0.6534(3) 0.0108(7) Uani 1 1 d . . .
C2 C -0.1743(4) 0.1661(4) 0.6307(3) 0.0135(15) Uani 1 1 d . . .
H44 H -0.1962 0.2124 0.6306 0.016 Uiso 1 1 calc R . .
C3 C -0.2146(4) 0.1086(4) 0.6082(3) 0.0170(16) Uani 1 1 d . . .
H3 H -0.2639 0.1161 0.5932 0.02 Uiso 1 1 calc R . .
C4 C -0.1823(4) 0.0396(4) 0.6079(3) 0.0190(17) Uani 1 1 d . . .
H4 H -0.2096 0.0009 0.5925 0.023 Uiso 1 1 calc R . .
C5 C -0.1096(4) 0.0284(4) 0.6304(3) 0.0189(17) Uani 1 1 d . . .
H5 H -0.0879 -0.018 0.6302 0.023 Uiso 1 1 calc R . .
C6 C -0.0684(4) 0.0856(3) 0.6534(3) 0.0122(16) Uani 1 1 d . . .
H6 H -0.0194 0.0777 0.6688 0.015 Uiso 1 1 calc R . .
C7 C -0.0787(4) 0.3077(3) 0.6510(3) 0.0108(14) Uani 1 1 d . . .
C8 C -0.0552(4) 0.3157(4) 0.5966(3) 0.0211(18) Uani 1 1 d . . .
H8 H -0.023 0.2808 0.5808 0.025 Uiso 1 1 calc R . .
C9 C -0.0791(5) 0.3747(4) 0.5661(3) 0.0287(19) Uani 1 1 d . . .
H9 H -0.0635 0.379 0.5296 0.034 Uiso 1 1 calc R . .
C10 C -0.1263(4) 0.4276(4) 0.5894(3) 0.0266(19) Uani 1 1 d . . .
H10 H -0.1425 0.4675 0.5689 0.032 Uiso 1 1 calc R . .
C11 C -0.1491(4) 0.4203(4) 0.6437(3) 0.0241(18) Uani 1 1 d . . .
H11 H -0.18 0.4561 0.6597 0.029 Uiso 1 1 calc R . .
C12 C -0.1268(4) 0.3610(4) 0.6742(3) 0.0183(17) Uani 1 1 d . . .
H12 H -0.1436 0.3563 0.7103 0.022 Uiso 1 1 calc R . .
C13 C 0.2477(4) 0.1103(3) 0.6891(3) 0.0108(7) Uani 1 1 d . . .
C14 C 0.2659(4) 0.0758(4) 0.7378(3) 0.0161(16) Uani 1 1 d . . .
H14 H 0.2646 0.1017 0.7706 0.019 Uiso 1 1 calc R . .
C15 C 0.2858(4) 0.0029(4) 0.7380(3) 0.0215(18) Uani 1 1 d . . .
H15 H 0.2986 -0.0197 0.771 0.026 Uiso 1 1 calc R . .
C16 C 0.2869(4) -0.0365(4) 0.6902(3) 0.0217(17) Uani 1 1 d . . .
H16 H 0.2995 -0.0857 0.6908 0.026 Uiso 1 1 calc R . .
C17 C 0.2694(4) -0.0028(4) 0.6413(3) 0.0164(17) Uani 1 1 d . . .
H17 H 0.2709 -0.0292 0.6088 0.02 Uiso 1 1 calc R . .
C18 C 0.2497(4) 0.0699(4) 0.6404(3) 0.0151(17) Uani 1 1 d . . .
H18 H 0.2376 0.0922 0.6072 0.018 Uiso 1 1 calc R . .
C19 C 0.2586(4) 0.2444(4) 0.6275(3) 0.0108(7) Uani 1 1 d . . .
C20 C 0.2177(4) 0.2970(4) 0.5986(3) 0.0150(17) Uani 1 1 d . . .
H20 H 0.1692 0.3123 0.6112 0.018 Uiso 1 1 calc R . .
C21 C 0.2483(4) 0.3269(4) 0.5511(3) 0.0183(16) Uani 1 1 d . . .
H21 H 0.221 0.363 0.5324 0.022 Uiso 1 1 calc R . .
C22 C 0.3192(4) 0.3032(4) 0.5315(3) 0.0220(18) Uani 1 1 d . . .
H22 H 0.3393 0.3223 0.4991 0.026 Uiso 1 1 calc R . .
C23 C 0.3606(4) 0.2511(4) 0.5600(3) 0.0226(17) Uani 1 1 d . . .
H23 H 0.4088 0.2354 0.5468 0.027 Uiso 1 1 calc R . .
C24 C 0.3309(3) 0.2219(4) 0.6082(3) 0.0155(15) Uani 1 1 d . . .
H24 H 0.3594 0.1873 0.6275 0.019 Uiso 1 1 calc R . .
C25 C 0.0869(4) 0.1763(3) 0.6196(2) 0.0103(13) Uani 1 1 d . . .
C26 C 0.0925(4) 0.1486(3) 0.5755(3) 0.0112(14) Uani 1 1 d . . .
C27 C 0.0979(4) 0.1136(4) 0.5204(3) 0.0142(15) Uani 1 1 d . . .
C28 C 0.0993(4) 0.0308(4) 0.5278(3) 0.0204(17) Uani 1 1 d . . .
H28A H 0.1452 0.0171 0.548 0.031 Uiso 1 1 calc R . .
H28B H 0.1002 0.0077 0.4924 0.031 Uiso 1 1 calc R . .
H28C H 0.0536 0.0157 0.5475 0.031 Uiso 1 1 calc R . .
C29 C 0.1715(4) 0.1397(4) 0.4908(3) 0.0204(17) Uani 1 1 d . . .
H29A H 0.1706 0.1917 0.488 0.031 Uiso 1 1 calc R . .
H29B H 0.1733 0.1188 0.4547 0.031 Uiso 1 1 calc R . .
H29C H 0.2168 0.1248 0.5111 0.031 Uiso 1 1 calc R . .
C30 C 0.0254(4) 0.1350(4) 0.4875(3) 0.0226(18) Uani 1 1 d . . .
H30A H -0.0205 0.1188 0.5064 0.034 Uiso 1 1 calc R . .
H30B H 0.0276 0.1127 0.4519 0.034 Uiso 1 1 calc R . .
H30C H 0.0238 0.1869 0.4834 0.034 Uiso 1 1 calc R . .
C31 C 0.0211(3) 0.3449(3) 0.7929(3) 0.0108(7) Uani 1 1 d . . .
C32 C 0.0254(4) 0.4022(3) 0.7561(3) 0.0134(15) Uani 1 1 d . . .
H32 H 0.0614 0.4007 0.7276 0.016 Uiso 1 1 calc R . .
C33 C -0.0235(4) 0.4613(4) 0.7617(3) 0.0212(17) Uani 1 1 d . . .
H33 H -0.0207 0.4995 0.7367 0.025 Uiso 1 1 calc R . .
C34 C -0.0765(4) 0.4641(3) 0.8041(3) 0.0183(14) Uani 1 1 d . . .
H34 H -0.1089 0.5044 0.8081 0.022 Uiso 1 1 calc R . .
C35 C -0.0816(4) 0.4060(4) 0.8412(3) 0.0161(15) Uani 1 1 d . . .
H35 H -0.1183 0.4072 0.8694 0.019 Uiso 1 1 calc R . .
C36 C -0.0318(4) 0.3469(4) 0.8361(3) 0.0147(16) Uani 1 1 d . . .
H36 H -0.0339 0.3089 0.8613 0.018 Uiso 1 1 calc R . .
C37 C 0.0652(3) 0.2032(3) 0.8361(3) 0.0108(7) Uani 1 1 d . . .
C38 C 0.0219(4) 0.1415(4) 0.8261(3) 0.0266(13) Uani 1 1 d . . .
H38 H 0.0034 0.1321 0.7909 0.032 Uiso 1 1 calc R . .
C39 C 0.0058(5) 0.0935(5) 0.8682(3) 0.036(2) Uani 1 1 d . . .
H39 H -0.0236 0.052 0.8613 0.043 Uiso 1 1 calc R . .
C40 C 0.0333(6) 0.1068(5) 0.9206(3) 0.043(3) Uani 1 1 d . . .
H40 H 0.0231 0.0741 0.9488 0.051 Uiso 1 1 calc R . .
C41 C 0.0758(5) 0.1685(5) 0.9307(3) 0.034(2) Uani 1 1 d . . .
H41 H 0.0929 0.1784 0.9661 0.041 Uiso 1 1 calc R . .
C42 C 0.0933(4) 0.2163(5) 0.8886(3) 0.0266(13) Uani 1 1 d . . .
H42 H 0.1239 0.2571 0.8955 0.032 Uiso 1 1 calc R . .
H2 H -0.136(4) 0.241(4) 0.752(3) 0.03(2) Uiso 1 1 d . . .
H1 H 0.204(4) 0.289(4) 0.779(3) 0.02(2) Uiso 1 1 d . . .

loop_
_atom_site_aniso_label
_atom_site_aniso_U_11
_atom_site_aniso_U_22
_atom_site_aniso_U_33
_atom_site_aniso_U_23
_atom_site_aniso_U_13
_atom_site_aniso_U_12
Pt1 0.00309(10) 0.01180(11) 0.00753(11) -0.00365(13) 0.00024(12) 0.00058(12)
P1 0.0035(7) 0.0128(9) 0.0104(9) -0.0046(8) -0.0008(7) 0.0006(6)
P2 0.0073(7) 0.0189(10) 0.0116(8) -0.0076(7) -0.0014(8) 0.0013(8)
P3 0.0052(7) 0.0108(9) 0.0107(9) -0.0011(8) -0.0002(7) 0.0018(7)
O1 0.006(2) 0.016(3) 0.013(2) -0.009(2) 0.0010(19) 0.0022(19)
O2 0.006(2) 0.035(3) 0.022(3) -0.019(3) -0.001(2) 0.001(2)
O3 0.007(2) 0.020(3) 0.014(2) -0.003(2) 0.005(2) 0.002(2)
C1 0.0088(15) 0.0127(16) 0.0111(16) -0.0024(13) -0.0006(12) 0.0007(12)
C2 0.006(3) 0.019(4) 0.016(4) 0.003(3) -0.001(3) 0.000(3)
C3 0.009(3) 0.028(5) 0.013(4) -0.005(3) -0.002(3) -0.009(3)
C4 0.015(4) 0.022(4) 0.020(4) -0.004(4) 0.007(3) -0.010(3)
C5 0.017(4) 0.020(4) 0.019(4) 0.003(4) 0.012(3) 0.002(3)
C6 0.014(4) 0.014(4) 0.009(3) 0.003(3) -0.002(3) -0.008(3)
C7 0.005(3) 0.008(3) 0.019(4) -0.003(3) -0.002(3) -0.004(3)
C8 0.026(4) 0.020(4) 0.017(4) 0.003(3) 0.013(3) 0.007(3)
C9 0.035(5) 0.035(5) 0.016(4) 0.012(4) 0.012(4) 0.001(4)
C10 0.026(4) 0.019(4) 0.035(5) 0.012(4) -0.001(4) 0.006(3)
C11 0.020(4) 0.019(4) 0.033(5) 0.001(4) -0.001(4) 0.005(3)
C12 0.017(4) 0.015(4) 0.024(4) -0.001(3) 0.002(3) 0.003(3)
C13 0.0088(15) 0.0127(16) 0.0111(16) -0.0024(13) -0.0006(12) 0.0007(12)
C14 0.012(4) 0.015(4) 0.021(4) 0.000(3) 0.000(3) -0.003(3)
C15 0.017(4) 0.024(4) 0.023(4) 0.006(4) -0.013(3) 0.002(3)
C16 0.020(4) 0.014(4) 0.031(5) 0.000(4) -0.009(4) 0.004(3)
C17 0.011(4) 0.017(4) 0.021(4) -0.004(3) -0.003(3) 0.006(3)
C18 0.005(3) 0.025(4) 0.015(4) -0.004(3) -0.003(3) -0.001(3)
C19 0.0088(15) 0.0127(16) 0.0111(16) -0.0024(13) -0.0006(12) 0.0007(12)
C20 0.013(3) 0.016(4) 0.016(4) -0.010(3) 0.004(3) -0.002(3)
C21 0.030(4) 0.011(4) 0.014(4) 0.003(3) -0.005(3) -0.010(3)
C22 0.026(4) 0.030(5) 0.010(4) 0.001(3) 0.001(3) -0.017(4)
C23 0.014(3) 0.032(4) 0.022(4) -0.008(4) 0.005(3) -0.011(4)
C24 0.012(3) 0.016(4) 0.019(4) -0.004(4) 0.003(3) -0.002(3)
C25 0.007(3) 0.014(3) 0.010(3) -0.004(3) 0.005(3) -0.001(3)
C26 0.008(3) 0.013(3) 0.013(4) 0.004(3) 0.003(3) 0.002(3)
C27 0.017(4) 0.015(4) 0.010(4) -0.002(3) -0.001(3) -0.004(3)
C28 0.020(4) 0.026(4) 0.015(4) -0.004(3) 0.002(3) -0.005(3)
C29 0.017(4) 0.030(5) 0.014(4) 0.000(4) 0.003(3) -0.002(3)
C30 0.025(4) 0.026(5) 0.017(4) 0.000(4) -0.013(3) 0.001(4)
C31 0.0088(15) 0.0127(16) 0.0111(16) -0.0024(13) -0.0006(12) 0.0007(12)
C32 0.014(4) 0.012(4) 0.014(4) -0.007(3) 0.005(3) -0.010(3)
C33 0.025(4) 0.017(4) 0.022(4) 0.001(3) 0.003(3) -0.006(3)
C34 0.009(3) 0.013(3) 0.033(4) -0.008(4) -0.007(4) 0.001(3)
C35 0.017(3) 0.019(4) 0.012(4) -0.009(3) 0.002(3) 0.003(4)
C36 0.013(4) 0.019(4) 0.013(4) -0.001(3) 0.003(3) 0.000(3)
C37 0.0088(15) 0.0127(16) 0.0111(16) -0.0024(13) -0.0006(12) 0.0007(12)
C38 0.038(3) 0.034(3) 0.008(2) 0.001(3) 0.007(2) 0.016(3)
C39 0.062(6) 0.022(5) 0.024(5) -0.003(4) 0.009(4) 0.005(4)
C40 0.071(7) 0.040(6) 0.017(5) 0.015(4) 0.017(5) 0.043(5)
C41 0.049(5) 0.038(5) 0.015(4) -0.001(4) -0.004(4) 0.028(5)
C42 0.038(3) 0.034(3) 0.008(2) 0.001(3) 0.007(2) 0.016(3)

loop_
_atom_type_symbol
_atom_type_description
_atom_type_scat_dispersion_real
_atom_type_scat_dispersion_imag
_atom_type_scat_source
C C 0.0033 0.0016 'International Tables Vol C Tables 4.2.6.8 and 6.1.1.4'
H H 0 0 'International Tables Vol C Tables 4.2.6.8 and 6.1.1.4'
O O 0.0106 0.006 'International Tables Vol C Tables 4.2.6.8 and 6.1.1.4'
P P 0.1023 0.0942 'International Tables Vol C Tables 4.2.6.8 and 6.1.1.4'
Pt Pt -1.7033 8.3905 'International Tables Vol C Tables 4.2.6.8 and 6.1.1.4'

loop_
_geom_angle_atom_site_label_1
_geom_angle_atom_site_label_2
_geom_angle_atom_site_label_3
_geom_angle
_geom_angle_site_symmetry_1
_geom_angle_site_symmetry_3
_geom_angle_publ_flag
C25 Pt1 P2 177.52(19) . . ?
C25 Pt1 P3 89.33(19) . . ?
P2 Pt1 P3 93.01(6) . . ?
C25 Pt1 P1 83.77(19) . . ?
P2 Pt1 P1 93.87(6) . . ?
P3 Pt1 P1 173.00(6) . . ?
O1 P1 C13 105.8(3) . . ?
O1 P1 C19 107.2(3) . . ?
C13 P1 C19 104.8(3) . . ?
O1 P1 Pt1 114.98(17) . . ?
C13 P1 Pt1 111.6(2) . . ?
C19 P1 Pt1 111.8(2) . . ?
O2 P2 C37 104.6(3) . . ?
O2 P2 C31 100.8(3) . . ?
C37 P2 C31 105.8(3) . . ?
O2 P2 Pt1 115.4(2) . . ?
C37 P2 Pt1 113.5(2) . . ?
C31 P2 Pt1 115.3(2) . . ?
O3 P3 C7 108.1(3) . . ?
O3 P3 C1 105.6(3) . . ?
C7 P3 C1 102.6(3) . . ?
O3 P3 Pt1 111.44(19) . . ?
C7 P3 Pt1 111.5(2) . . ?
C1 P3 Pt1 116.8(2) . . ?
C2 C1 C6 119.6(6) . . ?
C2 C1 P3 121.1(5) . . ?
C6 C1 P3 119.0(5) . . ?
C3 C2 C1 120.1(7) . . ?
C3 C2 H44 119.9 . . ?
C1 C2 H44 119.9 . . ?
C2 C3 C4 120.4(6) . . ?
C2 C3 H3 119.8 . . ?
C4 C3 H3 119.8 . . ?
C5 C4 C3 119.8(7) . . ?
C5 C4 H4 120.1 . . ?
C3 C4 H4 120.1 . . ?
C4 C5 C6 120.5(7) . . ?
C4 C5 H5 119.7 . . ?
C6 C5 H5 119.7 . . ?
C5 C6 C1 119.6(6) . . ?
C5 C6 H6 120.2 . . ?
C1 C6 H6 120.2 . . ?
C8 C7 C12 118.8(6) . . ?
C8 C7 P3 120.0(5) . . ?
C12 C7 P3 121.2(5) . . ?
C9 C8 C7 120.8(7) . . ?
C9 C8 H8 119.6 . . ?
C7 C8 H8 119.6 . . ?
C8 C9 C10 120.2(7) . . ?
C8 C9 H9 119.9 . . ?
C10 C9 H9 119.9 . . ?
C11 C10 C9 119.1(7) . . ?
C11 C10 H10 120.4 . . ?
C9 C10 H10 120.4 . . ?
C12 C11 C10 121.1(7) . . ?
C12 C11 H11 119.5 . . ?
C10 C11 H11 119.5 . . ?
C11 C12 C7 120.0(7) . . ?
C11 C12 H12 120 . . ?
C7 C12 H12 120 . . ?
C14 C13 C18 118.6(6) . . ?
C14 C13 P1 118.9(5) . . ?
C18 C13 P1 122.5(5) . . ?
C13 C14 C15 120.3(7) . . ?
C13 C14 H14 119.9 . . ?
C15 C14 H14 119.9 . . ?
C16 C15 C14 120.7(7) . . ?
C16 C15 H15 119.6 . . ?
C14 C15 H15 119.6 . . ?
C15 C16 C17 119.7(7) . . ?
C15 C16 H16 120.1 . . ?
C17 C16 H16 120.1 . . ?
C16 C17 C18 120.2(7) . . ?
C16 C17 H17 119.9 . . ?
C18 C17 H17 119.9 . . ?
C17 C18 C13 120.4(7) . . ?
C17 C18 H18 119.8 . . ?
C13 C18 H18 119.8 . . ?
C20 C19 C24 119.0(6) . . ?
C20 C19 P1 120.9(5) . . ?
C24 C19 P1 120.0(5) . . ?
C21 C20 C19 120.8(6) . . ?
C21 C20 H20 119.6 . . ?
C19 C20 H20 119.6 . . ?
C22 C21 C20 119.8(7) . . ?
C22 C21 H21 120.1 . . ?
C20 C21 H21 120.1 . . ?
C21 C22 C23 120.0(7) . . ?
C21 C22 H22 120 . . ?
C23 C22 H22 120 . . ?
C22 C23 C24 120.4(7) . . ?
C22 C23 H23 119.8 . . ?
C24 C23 H23 119.8 . . ?
C23 C24 C19 120.0(7) . . ?
C23 C24 H24 120 . . ?
C19 C24 H24 120 . . ?
C26 C25 Pt1 175.8(6) . . ?
C25 C26 C27 179.0(7) . . ?
C26 C27 C29 109.9(5) . . ?
C26 C27 C30 108.1(6) . . ?
C29 C27 C30 109.9(5) . . ?
C26 C27 C28 108.9(5) . . ?
C29 C27 C28 110.7(6) . . ?
C30 C27 C28 109.2(5) . . ?
C27 C28 H28A 109.5 . . ?
C27 C28 H28B 109.5 . . ?
H28A C28 H28B 109.5 . . ?
C27 C28 H28C 109.5 . . ?
H28A C28 H28C 109.5 . . ?
H28B C28 H28C 109.5 . . ?
C27 C29 H29A 109.5 . . ?
C27 C29 H29B 109.5 . . ?
H29A C29 H29B 109.5 . . ?
C27 C29 H29C 109.5 . . ?
H29A C29 H29C 109.5 . . ?
H29B C29 H29C 109.5 . . ?
C27 C30 H30A 109.5 . . ?
C27 C30 H30B 109.5 . . ?
H30A C30 H30B 109.5 . . ?
C27 C30 H30C 109.5 . . ?
H30A C30 H30C 109.5 . . ?
H30B C30 H30C 109.5 . . ?
C32 C31 C36 120.3(6) . . ?
C32 C31 P2 117.3(5) . . ?
C36 C31 P2 122.4(5) . . ?
C33 C32 C31 120.3(6) . . ?
C33 C32 H32 119.9 . . ?
C31 C32 H32 119.9 . . ?
C34 C33 C32 120.2(7) . . ?
C34 C33 H33 119.9 . . ?
C32 C33 H33 119.9 . . ?
C33 C34 C35 119.8(6) . . ?
C33 C34 H34 120.1 . . ?
C35 C34 H34 120.1 . . ?
C36 C35 C34 120.0(6) . . ?
C36 C35 H35 120 . . ?
C34 C35 H35 120 . . ?
C35 C36 C31 119.3(6) . . ?
C35 C36 H36 120.4 . . ?
C31 C36 H36 120.4 . . ?
C38 C37 C42 119.4(7) . . ?
C38 C37 P2 121.7(5) . . ?
C42 C37 P2 118.8(5) . . ?
C37 C38 C39 120.2(7) . . ?
C37 C38 H38 119.9 . . ?
C39 C38 H38 119.9 . . ?
C38 C39 C40 120.3(8) . . ?
C38 C39 H39 119.8 . . ?
C40 C39 H39 119.8 . . ?
C41 C40 C39 119.6(8) . . ?
C41 C40 H40 120.2 . . ?
C39 C40 H40 120.2 . . ?
C40 C41 C42 120.5(8) . . ?
C40 C41 H41 119.7 . . ?
C42 C41 H41 119.7 . . ?
C41 C42 C37 119.9(8) . . ?
C41 C42 H42 120.1 . . ?
C37 C42 H42 120.1 . . ?
P2 O2 H1 111(5) . . ?
P3 O3 H2 122(5) . . ?

loop_
_geom_bond_atom_site_label_1
_geom_bond_atom_site_label_2
_geom_bond_distance
_geom_bond_site_symmetry_2
_geom_bond_publ_flag
Pt1 C25 2.013(6) . ?
Pt1 P2 2.2892(16) . ?
Pt1 P3 2.3141(15) . ?
Pt1 P1 2.3202(15) . ?
P1 O1 1.557(4) . ?
P1 C13 1.823(6) . ?
P1 C19 1.827(7) . ?
P2 O2 1.591(5) . ?
P2 C37 1.821(6) . ?
P2 C31 1.827(6) . ?
P3 O3 1.574(5) . ?
P3 C7 1.802(6) . ?
P3 C1 1.826(6) . ?
C1 C2 1.387(8) . ?
C1 C6 1.395(9) . ?
C2 C3 1.376(9) . ?
C2 H44 0.93 . ?
C3 C4 1.384(10) . ?
C3 H3 0.93 . ?
C4 C5 1.375(9) . ?
C4 H4 0.93 . ?
C5 C6 1.385(9) . ?
C5 H5 0.93 . ?
C6 H6 0.93 . ?
C7 C8 1.391(9) . ?
C7 C12 1.399(9) . ?
C8 C9 1.377(10) . ?
C8 H8 0.93 . ?
C9 C10 1.388(10) . ?
C9 H9 0.93 . ?
C10 C11 1.384(10) . ?
C10 H10 0.93 . ?
C11 C12 1.374(10) . ?
C11 H11 0.93 . ?
C12 H12 0.93 . ?
C13 C14 1.381(9) . ?
C13 C18 1.401(9) . ?
C14 C15 1.384(9) . ?
C14 H14 0.93 . ?
C15 C16 1.372(10) . ?
C15 H15 0.93 . ?
C16 C17 1.375(10) . ?
C16 H16 0.93 . ?
C17 C18 1.379(9) . ?
C17 H17 0.93 . ?
C18 H18 0.93 . ?
C19 C20 1.385(9) . ?
C19 C24 1.387(9) . ?
C20 C21 1.385(9) . ?
C20 H20 0.93 . ?
C21 C22 1.375(10) . ?
C21 H21 0.93 . ?
C22 C23 1.380(10) . ?
C22 H22 0.93 . ?
C23 C24 1.387(9) . ?
C23 H23 0.93 . ?
C24 H24 0.93 . ?
C25 C26 1.191(8) . ?
C26 C27 1.492(9) . ?
C27 C29 1.528(9) . ?
C27 C30 1.529(9) . ?
C27 C28 1.534(9) . ?
C28 H28A 0.96 . ?
C28 H28B 0.96 . ?
C28 H28C 0.96 . ?
C29 H29A 0.96 . ?
C29 H29B 0.96 . ?
C29 H29C 0.96 . ?
C30 H30A 0.96 . ?
C30 H30B 0.96 . ?
C30 H30C 0.96 . ?
C31 C32 1.384(9) . ?
C31 C36 1.390(9) . ?
C32 C33 1.380(9) . ?
C32 H32 0.93 . ?
C33 C34 1.375(9) . ?
C33 H33 0.93 . ?
C34 C35 1.403(9) . ?
C34 H34 0.93 . ?
C35 C36 1.387(9) . ?
C35 H35 0.93 . ?
C36 H36 0.93 . ?
C37 C38 1.377(10) . ?
C37 C42 1.388(9) . ?
C38 C39 1.380(10) . ?
C38 H38 0.93 . ?
C39 C40 1.382(11) . ?
C39 H39 0.93 . ?
C40 C41 1.369(12) . ?
C40 H40 0.93 . ?
C41 C42 1.383(10) . ?
C41 H41 0.93 . ?
C42 H42 0.93 . ?
O2 H1 0.84(7) . ?
O3 H2 0.83(7) . ?
